data_2217844
loop_
_publ_author_name
'Wang, Wei'
'Wang, Wei-Dong'
'Wang, Shao-Bin'
'Shen, Yun-Li'
'He, Hong-Wu'

_publ_section_title
;
 2-[3-(Trifluoromethyl)phenoxy]ethyl
 1-oxo-2,6,7-trioxa-1\l^5^-phosphabicyclo[2.2.2]octane-4-carboxylate
;
_journal_coeditor_code YA2064
_journal_issue 3
_journal_name_full 'Acta Crystallographica Section E'
_journal_page_first o582
_journal_paper_doi 10.1107/S1600536808003735
_journal_volume 64
_journal_year 2008
_chemical_formula_iupac 'C14 H14 F3 O7 P'
_chemical_formula_moiety 'C14 H14 F3 O7 P'
_chemical_formula_sum 'C14 H14 F3 O7 P'
_chemical_formula_weight 382.22
_chemical_name_systematic
;
2-[3-(Trifluoromethyl)phenoxy]ethyl
1-oxo-2,6,7-trioxa-1\l^5^-phosphabicyclo[2.2.2]octane-4-carboxylate
;
_space_group_IT_number 14
_symmetry_cell_setting monoclinic
_symmetry_space_group_name_Hall '-P 2yn'
_symmetry_space_group_name_H-M 'P 1 21/n 1'
_atom_sites_solution_hydrogens geom
_atom_sites_solution_primary direct
_atom_sites_solution_secondary difmap
_audit_creation_method SHELXL-97
_cell_angle_alpha 90.00
_cell_angle_beta 96.7380(10)
_cell_angle_gamma 90.00
_cell_formula_units_Z 4
_cell_length_a 5.7824(3)
_cell_length_b 27.5060(16)
_cell_length_c 10.2878(6)
_cell_measurement_reflns_used 4355
_cell_measurement_temperature 295(2)
_cell_measurement_theta_max 19.3
_cell_measurement_theta_min 2.4
_cell_volume 1624.98(16)
_computing_cell_refinement 'SAINT (Bruker, 2000)'
_computing_data_collection 'SMART (Bruker, 2000)'
_computing_data_reduction 'SAINT (Bruker, 2000)'
_computing_molecular_graphics 'PLATON (Spek, 2003)'
_computing_publication_material 'SHELXTL (Sheldrick, 2008)'
_computing_structure_refinement 'SHELXL97 (Sheldrick, 2008)'
_computing_structure_solution 'SHELXS97 (Sheldrick, 2008)'
_diffrn_ambient_temperature 295(2)
_diffrn_measured_fraction_theta_full 0.997
_diffrn_measured_fraction_theta_max 0.997
_diffrn_measurement_device_type 'Bruker SMART APEX CCD area-detector'
_diffrn_measurement_method '\f and \w'
_diffrn_radiation_monochromator graphite
_diffrn_radiation_source 'fine-focus sealed tube'
_diffrn_radiation_type MoK\a
_diffrn_radiation_wavelength 0.71073
_diffrn_reflns_av_R_equivalents 0.091
_diffrn_reflns_av_sigmaI/netI 0.053
_diffrn_reflns_limit_h_max 7
_diffrn_reflns_limit_h_min -7
_diffrn_reflns_limit_k_max 35
_diffrn_reflns_limit_k_min -35
_diffrn_reflns_limit_l_max 11
_diffrn_reflns_limit_l_min -13
_diffrn_reflns_number 18233
_diffrn_reflns_theta_full 27.0
_diffrn_reflns_theta_max 27.0
_diffrn_reflns_theta_min 1.5
_diffrn_standards_decay_% 0
_diffrn_standards_interval_count 0
_diffrn_standards_number 0
_exptl_absorpt_coefficient_mu 0.24
_exptl_absorpt_correction_type none
_exptl_crystal_colour colourless
_exptl_crystal_density_diffrn 1.562
_exptl_crystal_density_method 'not measured'
_exptl_crystal_description plate
_exptl_crystal_F_000 784
_exptl_crystal_size_max 0.30
_exptl_crystal_size_mid 0.20
_exptl_crystal_size_min 0.06
_refine_diff_density_max 0.27
_refine_diff_density_min -0.22
_refine_ls_extinction_method none
_refine_ls_goodness_of_fit_ref 0.98
_refine_ls_hydrogen_treatment constr
_refine_ls_matrix_type full
_refine_ls_number_parameters 254
_refine_ls_number_reflns 3547
_refine_ls_number_restraints 30
_refine_ls_restrained_S_all 1.11
_refine_ls_R_factor_all 0.074
_refine_ls_R_factor_gt 0.051
_refine_ls_shift/su_max 0.000
_refine_ls_shift/su_mean 0.000
_refine_ls_structure_factor_coef Fsqd
_refine_ls_weighting_details 'calc w=1/[\s^2^(Fo^2^)+(0.0771P)^2^] where P=(Fo^2^+2Fc^2^)/3'
_refine_ls_weighting_scheme calc
_refine_ls_wR_factor_gt 0.129
_refine_ls_wR_factor_ref 0.137
_reflns_number_gt 2332
_reflns_number_total 3547
_reflns_threshold_expression I>2\s(I)
_cod_data_source_file ya2064.cif
_cod_data_source_block I
_cod_depositor_comments
;
The following automatic conversions were performed:
'_symmetry_cell_setting' value 'Monoclinic' changed to 'monoclinic'
according to '/home/saulius/struct/CIF-dictionaries/cif_core.dic'
dictionary named 'cif_core.dic' version 2.4.1 from 2010-06-29.

Automatic conversion script
Id: cif_fix_enum 1527 2010-12-29 10:47:43Z saulius 

The following automatic conversions were performed:

'_symmetry_cell_setting' value 'Monoclinic' changed to 'monoclinic'
according to /home/saulius/struct/CIF-dictionaries/cif_core.dic
dictionary named 'cif_core.dic' version 2.4.1 from 2010-06-29.

Automatic conversion script
Id: cif_fix_values 1715 2011-07-08 13:25:40Z adriana 
;
_cod_original_sg_symbol_H-M 'P 21/n'
_cod_database_code 2217844
_cod_database_fobs_code 2217844

loop_
_symmetry_equiv_pos_as_xyz
'x, y, z'
'-x+1/2, y+1/2, -z+1/2'
'-x, -y, -z'
'x-1/2, -y-1/2, z-1/2'

loop_
_atom_site_type_symbol
_atom_site_label
_atom_site_fract_x
_atom_site_fract_y
_atom_site_fract_z
_atom_site_U_iso_or_equiv
_atom_site_adp_type
_atom_site_calc_flag
_atom_site_refinement_flags
_atom_site_occupancy
_atom_site_disorder_assembly
_atom_site_disorder_group
C C1 0.3969(4) 0.14250(8) 0.3106(2) 0.0518(6) Uani d . 1 . .
H H1A 0.5300 0.1356 0.3744 0.062 Uiso calc R 1 . .
H H1B 0.3031 0.1133 0.2985 0.062 Uiso calc R 1 . .
C C2 0.4076(4) 0.22884(9) 0.3762(2) 0.0502(6) Uani d . 1 . .
H H2A 0.3254 0.2552 0.4134 0.060 Uiso calc R 1 . .
H H2B 0.5473 0.2218 0.4350 0.060 Uiso calc R 1 . .
C C3 0.0422(4) 0.19358(11) 0.2599(2) 0.0579(7) Uani d . 1 . .
H H3A -0.0585 0.1653 0.2523 0.069 Uiso calc R 1 . .
H H3B -0.0459 0.2207 0.2886 0.069 Uiso calc R 1 . .
C C4 0.2525(3) 0.18376(8) 0.3603(2) 0.0405(5) Uani d . 1 . .
C C5 0.1682(4) 0.16870(8) 0.4885(2) 0.0479(6) Uani d . 1 . .
C C6 0.2903(5) 0.15256(10) 0.7125(2) 0.0630(7) Uani d . 1 . .
H H6A 0.1908 0.1241 0.7030 0.076 Uiso calc R 1 . .
H H6B 0.2108 0.1778 0.7559 0.076 Uiso calc R 1 . .
C C7 0.5158(5) 0.14044(9) 0.7905(2) 0.0602(7) Uani d . 1 . .
H H7A 0.6266 0.1666 0.7853 0.072 Uiso calc R 1 . .
H H7B 0.4938 0.1356 0.8817 0.072 Uiso calc R 1 . .
C C8 0.8002(4) 0.07776(9) 0.7983(2) 0.0497(6) Uani d . 1 . .
C C9 0.8907(5) 0.03932(9) 0.7345(2) 0.0567(7) Uani d . 1 . .
H H9 0.8138 0.0281 0.6557 0.068 Uiso calc R 1 . .
C C10 1.0948(5) 0.01744(10) 0.7873(3) 0.0665(8) Uani d . 1 . .
C C11 1.2075(6) 0.03407(13) 0.9055(3) 0.0844(9) Uani d . 1 . .
H H11 1.3452 0.0195 0.9418 0.101 Uiso calc R 1 . .
C C12 1.1166(6) 0.07149(13) 0.9678(3) 0.0832(9) Uani d . 1 . .
H H12 1.1933 0.0824 1.0469 0.100 Uiso calc R 1 . .
C C13 0.9127(5) 0.09386(10) 0.9166(2) 0.0657(7) Uani d . 1 . .
H H13 0.8516 0.1194 0.9610 0.079 Uiso calc R 1 . .
C C14 1.1925(6) -0.02293(13) 0.7178(4) 0.0947(11) Uani d D 1 . .
F F1 1.0315(9) -0.0476(3) 0.6324(13) 0.136(3) Uani d PD 0.591(16) A 1
F F2 1.3280(17) -0.0092(4) 0.6315(8) 0.136(4) Uani d PD 0.591(16) A 1
F F3 1.295(3) -0.0570(4) 0.7881(7) 0.202(7) Uani d PD 0.591(16) A 1
F F1' 1.0849(18) -0.0629(3) 0.7297(14) 0.115(5) Uani d PD 0.409(16) A 2
F F2' 1.4149(10) -0.0324(4) 0.7722(12) 0.113(4) Uani d PD 0.409(16) A 2
F F3' 1.218(3) -0.0137(5) 0.5991(8) 0.135(6) Uani d PD 0.409(16) A 2
O O1 0.4623(3) 0.22048(7) 0.00883(16) 0.0676(5) Uani d . 1 . .
O O2 0.4701(3) 0.24307(6) 0.24834(15) 0.0583(5) Uani d . 1 . .
O O3 0.4763(3) 0.15669(6) 0.18650(16) 0.0570(5) Uani d . 1 . .
O O4 0.1178(3) 0.20463(7) 0.13298(16) 0.0661(5) Uani d . 1 . .
O O5 -0.0280(3) 0.15716(8) 0.49924(19) 0.0766(6) Uani d . 1 . .
O O6 0.3411(3) 0.16937(6) 0.58442(16) 0.0580(5) Uani d . 1 . .
O O7 0.5992(3) 0.09700(6) 0.73729(15) 0.0592(5) Uani d . 1 . .
P P1 0.38795(10) 0.20768(2) 0.13331(6) 0.0473(2) Uani d . 1 . .

loop_
_atom_site_aniso_label
_atom_site_aniso_U_11
_atom_site_aniso_U_22
_atom_site_aniso_U_33
_atom_site_aniso_U_12
_atom_site_aniso_U_13
_atom_site_aniso_U_23
C1 0.0521(14) 0.0443(13) 0.0594(15) 0.0020(10) 0.0080(11) -0.0002(11)
C2 0.0553(15) 0.0499(13) 0.0472(14) -0.0098(11) 0.0134(11) -0.0049(11)
C3 0.0347(13) 0.0757(17) 0.0628(16) 0.0004(11) 0.0039(11) 0.0092(13)
C4 0.0319(11) 0.0415(12) 0.0478(13) -0.0008(9) 0.0041(9) -0.0008(9)
C5 0.0428(13) 0.0444(13) 0.0577(15) -0.0006(10) 0.0116(12) 0.0022(11)
C6 0.0696(18) 0.0645(16) 0.0583(16) 0.0197(13) 0.0215(13) 0.0145(13)
C7 0.0821(19) 0.0515(14) 0.0485(14) 0.0154(13) 0.0141(13) -0.0017(11)
C8 0.0545(14) 0.0476(13) 0.0467(13) 0.0021(11) 0.0042(11) 0.0045(11)
C9 0.0610(16) 0.0507(14) 0.0583(16) -0.0001(12) 0.0065(13) -0.0031(12)
C10 0.0608(17) 0.0529(15) 0.086(2) 0.0086(13) 0.0088(16) 0.0105(14)
C11 0.070(2) 0.086(2) 0.092(2) 0.0152(17) -0.0144(18) 0.018(2)
C12 0.085(2) 0.089(2) 0.0686(19) -0.0008(18) -0.0211(17) 0.0045(17)
C13 0.083(2) 0.0616(16) 0.0499(15) 0.0021(14) -0.0007(14) -0.0002(12)
C14 0.085(3) 0.079(3) 0.120(3) 0.024(2) 0.012(3) -0.001(2)
F1 0.126(4) 0.084(4) 0.202(9) 0.010(3) 0.037(5) -0.061(5)
F2 0.108(5) 0.159(6) 0.151(8) -0.032(5) 0.055(5) -0.069(6)
F3 0.268(16) 0.152(9) 0.190(7) 0.147(11) 0.042(9) 0.040(6)
F1' 0.123(6) 0.066(5) 0.163(11) -0.031(4) 0.044(7) -0.051(6)
F2' 0.062(4) 0.092(5) 0.178(10) 0.033(3) -0.018(4) -0.038(5)
F3' 0.165(12) 0.141(11) 0.099(5) 0.060(10) 0.018(7) -0.018(6)
O1 0.0735(13) 0.0802(13) 0.0510(11) -0.0054(10) 0.0153(9) 0.0008(9)
O2 0.0748(12) 0.0507(9) 0.0518(10) -0.0220(8) 0.0168(8) -0.0027(8)
O3 0.0627(11) 0.0535(10) 0.0572(11) 0.0088(8) 0.0178(8) -0.0041(8)
O4 0.0411(10) 0.1008(14) 0.0544(11) 0.0014(9) -0.0035(8) 0.0136(9)
O5 0.0527(11) 0.0998(15) 0.0798(14) -0.0187(10) 0.0189(10) 0.0094(11)
O6 0.0479(10) 0.0716(11) 0.0551(10) 0.0023(8) 0.0082(8) 0.0188(9)
O7 0.0657(11) 0.0579(10) 0.0524(10) 0.0154(8) -0.0006(8) -0.0095(8)
P1 0.0443(4) 0.0516(4) 0.0460(4) -0.0027(3) 0.0054(3) -0.0017(3)

loop_
_atom_type_symbol
_atom_type_description
_atom_type_scat_dispersion_real
_atom_type_scat_dispersion_imag
_atom_type_scat_source
C C 0.0033 0.0016 'International Tables Vol C Tables 4.2.6.8 and 6.1.1.4'
H H 0.0000 0.0000 'International Tables Vol C Tables 4.2.6.8 and 6.1.1.4'
O O 0.0106 0.0060 'International Tables Vol C Tables 4.2.6.8 and 6.1.1.4'
F F 0.0171 0.0103 'International Tables Vol C Tables 4.2.6.8 and 6.1.1.4'
P P 0.1023 0.0942 'International Tables Vol C Tables 4.2.6.8 and 6.1.1.4'

loop_
_geom_angle_atom_site_label_1
_geom_angle_atom_site_label_2
_geom_angle_atom_site_label_3
_geom_angle
O3 C1 C4 109.50(18)
O3 C1 H1A 109.8
C4 C1 H1A 109.8
O3 C1 H1B 109.8
C4 C1 H1B 109.8
H1A C1 H1B 108.2
O2 C2 C4 109.03(16)
O2 C2 H2A 109.9
C4 C2 H2A 109.9
O2 C2 H2B 109.9
C4 C2 H2B 109.9
H2A C2 H2B 108.3
O4 C3 C4 110.18(18)
O4 C3 H3A 109.6
C4 C3 H3A 109.6
O4 C3 H3B 109.6
C4 C3 H3B 109.6
H3A C3 H3B 108.1
C5 C4 C3 108.98(18)
C5 C4 C2 111.94(18)
C3 C4 C2 109.88(19)
C5 C4 C1 109.37(18)
C3 C4 C1 109.12(19)
C2 C4 C1 107.51(18)
O5 C5 O6 125.3(2)
O5 C5 C4 124.0(2)
O6 C5 C4 110.72(18)
O6 C6 C7 107.6(2)
O6 C6 H6A 110.2
C7 C6 H6A 110.2
O6 C6 H6B 110.2
C7 C6 H6B 110.2
H6A C6 H6B 108.5
O7 C7 C6 107.2(2)
O7 C7 H7A 110.3
C6 C7 H7A 110.3
O7 C7 H7B 110.3
C6 C7 H7B 110.3
H7A C7 H7B 108.5
O7 C8 C9 115.4(2)
O7 C8 C13 124.7(2)
C9 C8 C13 119.9(2)
C10 C9 C8 120.1(2)
C10 C9 H9 119.9
C8 C9 H9 119.9
C9 C10 C11 119.6(3)
C9 C10 C14 119.9(3)
C11 C10 C14 120.5(3)
C12 C11 C10 119.9(3)
C12 C11 H11 120.1
C10 C11 H11 120.1
C11 C12 C13 121.5(3)
C11 C12 H12 119.3
C13 C12 H12 119.3
C12 C13 C8 119.1(3)
C12 C13 H13 120.5
C8 C13 H13 120.5
F3' C14 F1' 112.2(6)
F3' C14 F3 125.9(8)
F1' C14 F3 61.0(5)
F3' C14 F2 31.0(6)
F1' C14 F2 130.6(7)
F3 C14 F2 108.7(5)
F3' C14 F2' 102.7(6)
F1' C14 F2' 104.0(5)
F3 C14 F2' 44.0(5)
F2 C14 F2' 73.9(5)
F3' C14 F1 68.6(6)
F1' C14 F1 48.5(4)
F3 C14 F1 103.3(5)
F2 C14 F1 97.1(5)
F2' C14 F1 134.3(5)
F3' C14 C10 114.3(6)
F1' C14 C10 112.7(4)
F3 C14 C10 117.1(5)
F2 C14 C10 114.0(5)
F2' C14 C10 110.0(5)
F1 C14 C10 114.4(3)
C2 O2 P1 115.51(13)
C1 O3 P1 114.91(13)
C3 O4 P1 114.44(13)
C5 O6 C6 117.12(18)
C8 O7 C7 117.31(18)
O1 P1 O2 115.14(10)
O1 P1 O4 114.40(10)
O2 P1 O4 104.46(10)
O1 P1 O3 114.17(10)
O2 P1 O3 103.61(9)
O4 P1 O3 103.71(10)

loop_
_geom_bond_atom_site_label_1
_geom_bond_atom_site_label_2
_geom_bond_distance
C1 O3 1.460(3)
C1 C4 1.532(3)
C1 H1A 0.9700
C1 H1B 0.9700
C2 O2 1.458(2)
C2 C4 1.528(3)
C2 H2A 0.9700
C2 H2B 0.9700
C3 O4 1.457(3)
C3 C4 1.525(3)
C3 H3A 0.9700
C3 H3B 0.9700
C4 C5 1.516(3)
C5 O5 1.196(3)
C5 O6 1.320(3)
C6 O6 1.459(3)
C6 C7 1.487(3)
C6 H6A 0.9700
C6 H6B 0.9700
C7 O7 1.422(3)
C7 H7A 0.9700
C7 H7B 0.9700
C8 O7 1.361(3)
C8 C9 1.380(3)
C8 C13 1.384(3)
C9 C10 1.378(4)
C9 H9 0.9300
C10 C11 1.388(4)
C10 C14 1.469(5)
C11 C12 1.351(5)
C11 H11 0.9300
C12 C13 1.378(4)
C12 H12 0.9300
C13 H13 0.9300
C14 F3' 1.274(7)
C14 F1' 1.277(6)
C14 F3 1.284(5)
C14 F2 1.307(6)
C14 F2' 1.366(6)
C14 F1 1.382(6)
O1 P1 1.4416(18)
O2 P1 1.5625(16)
O3 P1 1.5689(17)
O4 P1 1.5642(18)

loop_
_geom_torsion_atom_site_label_1
_geom_torsion_atom_site_label_2
_geom_torsion_atom_site_label_3
_geom_torsion_atom_site_label_4
_geom_torsion
O4 C3 C4 C5 -175.80(19)
O4 C3 C4 C2 61.2(3)
O4 C3 C4 C1 -56.4(3)
O2 C2 C4 C5 -176.43(17)
O2 C2 C4 C3 -55.2(2)
O2 C2 C4 C1 63.4(2)
O3 C1 C4 C5 179.40(17)
O3 C1 C4 C3 60.3(2)
O3 C1 C4 C2 -58.9(2)
C3 C4 C5 O5 13.7(3)
C2 C4 C5 O5 135.5(2)
C1 C4 C5 O5 -105.5(3)
C3 C4 C5 O6 -167.4(2)
C2 C4 C5 O6 -45.6(3)
C1 C4 C5 O6 73.4(2)
O6 C6 C7 O7 -71.8(3)
O7 C8 C9 C10 179.5(2)
C13 C8 C9 C10 -1.0(4)
C8 C9 C10 C11 0.5(4)
C8 C9 C10 C14 -179.0(3)
C9 C10 C11 C12 0.0(5)
C14 C10 C11 C12 179.5(3)
C10 C11 C12 C13 0.0(5)
C11 C12 C13 C8 -0.5(5)
O7 C8 C13 C12 -179.5(3)
C9 C8 C13 C12 1.0(4)
C9 C10 C14 F3' 52.8(10)
C11 C10 C14 F3' -126.7(10)
C9 C10 C14 F1' -76.8(9)
C11 C10 C14 F1' 103.7(9)
C9 C10 C14 F3 -144.7(10)
C11 C10 C14 F3 35.8(11)
C9 C10 C14 F2 86.9(7)
C11 C10 C14 F2 -92.6(7)
C9 C10 C14 F2' 167.6(7)
C11 C10 C14 F2' -11.9(8)
C9 C10 C14 F1 -23.6(8)
C11 C10 C14 F1 156.9(7)
C4 C2 O2 P1 -5.5(2)
C4 C1 O3 P1 -2.6(2)
C4 C3 O4 P1 -4.5(3)
O5 C5 O6 C6 2.9(4)
C4 C5 O6 C6 -175.99(19)
C7 C6 O6 C5 161.0(2)
C9 C8 O7 C7 -172.2(2)
C13 C8 O7 C7 8.4(4)
C6 C7 O7 C8 -176.9(2)
C2 O2 P1 O1 -176.46(15)
C2 O2 P1 O4 57.23(18)
C2 O2 P1 O3 -51.09(18)
C3 O4 P1 O1 -177.70(18)
C3 O4 P1 O2 -50.93(19)
C3 O4 P1 O3 57.31(19)
C1 O3 P1 O1 -178.26(15)
C1 O3 P1 O2 55.75(17)
C1 O3 P1 O4 -53.13(17)
